data_7250093
loop_
_publ_author_name
'Gabdulkhaev, Mukhammet N.'
'Simdyanova, Anastasia V.'
'Bolmatenkov, Dmitrii N.'
'Gubaidullin, Aidar T.'
'Mukhametzyanov, Timur A.'
'Ziganshin, Marat A.'
'Gorbatchuk, Valery V.'

_publ_section_title
;
 New approach for preparation of metastable phenylbutazone polymorphs
;
_journal_issue 16
_journal_name_full CrystEngComm
_journal_page_first 2490
_journal_page_last 2501
_journal_paper_doi 10.1039/D5CE00094G
_journal_volume 27
_journal_year 2025
_chemical_formula_moiety 'C19 H20 N2 O2, C2 H3 N'
_chemical_formula_sum 'C21 H23 N3 O2'
_chemical_formula_weight 349.42
_chemical_name_systematic 'phenylbutazone solvate with acetonitrile'
_space_group_crystal_system monoclinic
_space_group_IT_number 14
_space_group_name_Hall '-P 2yn'
_space_group_name_H-M_alt 'P 1 21/n 1'
_atom_sites_solution_hydrogens geom
_atom_sites_solution_primary direct
_atom_sites_solution_secondary difmap
_audit_creation_method SHELXL-2014/7
_audit_update_record
;
2024-08-22 deposited with the CCDC.	2025-03-11 downloaded from the CCDC.
;
_cell_angle_alpha 90
_cell_angle_beta 93.907(4)
_cell_angle_gamma 90
_cell_formula_units_Z 4
_cell_length_a 17.9766(19)
_cell_length_b 5.7375(5)
_cell_length_c 18.7841(18)
_cell_measurement_reflns_used 4200
_cell_measurement_temperature 120(2)
_cell_measurement_theta_max 22.64
_cell_measurement_theta_min 2.27
_cell_volume 1932.9(3)
_computing_cell_refinement 'Bruker SAINT'
_computing_data_collection 'APEX3 v2019.11-0 (Bruker AXS)'
_computing_data_reduction 'Bruker SAINT'
_computing_molecular_graphics 'Bruker SHELXTL'
_computing_publication_material 'Bruker SHELXTL'
_computing_structure_refinement 'SHELXL-2018/3 (Sheldrick, 2018)'
_computing_structure_solution 'SHELXT 2018/2 (Sheldrick, 2018)'
_diffrn_ambient_temperature 120(2)
_diffrn_detector 'area detector PHOTON III'
_diffrn_measured_fraction_theta_full 0.986
_diffrn_measured_fraction_theta_max 0.990
_diffrn_measurement_device_type 'Bruker D8 QUEST'
_diffrn_measurement_method '\f and \w scans'
_diffrn_radiation_monochromator 'multilayer optics'
_diffrn_radiation_type MoK\a
_diffrn_radiation_wavelength 0.71073
_diffrn_reflns_av_R_equivalents 0.1163
_diffrn_reflns_av_unetI/netI 0.1041
_diffrn_reflns_Laue_measured_fraction_full 0.986
_diffrn_reflns_Laue_measured_fraction_max 0.990
_diffrn_reflns_limit_h_max 23
_diffrn_reflns_limit_h_min -23
_diffrn_reflns_limit_k_max 7
_diffrn_reflns_limit_k_min -7
_diffrn_reflns_limit_l_max 25
_diffrn_reflns_limit_l_min -25
_diffrn_reflns_number 40999
_diffrn_reflns_point_group_measured_fraction_full 0.986
_diffrn_reflns_point_group_measured_fraction_max 0.990
_diffrn_reflns_theta_full 25.242
_diffrn_reflns_theta_max 28.282
_diffrn_reflns_theta_min 1.517
_diffrn_source 'microfocus I\mS DIAMOND Mo X-ray tube'
_exptl_absorpt_coefficient_mu 0.079
_exptl_absorpt_correction_T_max 0.7459
_exptl_absorpt_correction_T_min 0.3405
_exptl_absorpt_correction_type multi-scan
_exptl_absorpt_process_details
;
 G.M. Sheldrick (1998a). SADABS v.2.01, Bruker.
 Siemens Area Detector Absorption Correction Program.
 Bruker AXS. Madison. Wisconsin. USA
  Krause, L., Herbst-Irmer, R., Sheldrick G.M. & Stalke D.,
  SADABS-2016/2, J. Appl. Cryst. 48 (2015) 3-10. 
;
_exptl_crystal_colour colourless
_exptl_crystal_density_diffrn 1.201
_exptl_crystal_description plate
_exptl_crystal_F_000 744
_exptl_crystal_recrystallization_method 'Re-crystallisation from solvent: acetonitrile, at 6 deg. C during 3-4 hours'
_exptl_crystal_size_max 0.620
_exptl_crystal_size_mid 0.204
_exptl_crystal_size_min 0.084
_refine_diff_density_max 0.423
_refine_diff_density_min -0.353
_refine_diff_density_rms 0.081
_refine_ls_extinction_coef 0.024(5)
_refine_ls_extinction_expression Fc^*^=kFc[1+0.001xFc^2^\l^3^/sin(2\q)]^-1/4^
_refine_ls_extinction_method 'SHELXL-2014/7 (Sheldrick 2014'
_refine_ls_goodness_of_fit_ref 1.145
_refine_ls_hydrogen_treatment constr
_refine_ls_matrix_type full
_refine_ls_number_parameters 244
_refine_ls_number_reflns 4756
_refine_ls_number_restraints 2
_refine_ls_restrained_S_all 1.146
_refine_ls_R_factor_all 0.1794
_refine_ls_R_factor_gt 0.1394
_refine_ls_shift/su_max 0.000
_refine_ls_shift/su_mean 0.000
_refine_ls_structure_factor_coef Fsqd
_refine_ls_weighting_details 'w=1/[\s^2^(Fo^2^)+9.9714P] where P=(Fo^2^+2Fc^2^)/3'
_refine_ls_weighting_scheme calc
_refine_ls_wR_factor_gt 0.2782
_refine_ls_wR_factor_ref 0.2957
_reflns_Friedel_coverage 0.000
_reflns_number_gt 3301
_reflns_number_total 4756
_reflns_threshold_expression 'I > 2\s(I)'
_cod_data_source_file d5ce00094g2.cif
_cod_data_source_block shelx
_cod_depositor_comments 'Adding full bibliography for 7250093--7250094.cif.'
_cod_original_sg_symbol_H-M 'P 21/n'
_cod_database_code 7250093
_shelx_shelxl_version_number 2014/7
_shelx_space_group_comment
;
The symmetry employed for this shelxl refinement is uniquely defined
by the following loop, which should always be used as a source of
symmetry information in preference to the above space-group names.
They are only intended as comments.
;
_shelx_estimated_absorpt_t_min 0.953
_shelx_estimated_absorpt_t_max 0.993

loop_
_space_group_symop_operation_xyz
'x, y, z'
'-x+1/2, y+1/2, -z+1/2'
'-x, -y, -z'
'x-1/2, -y-1/2, z-1/2'

loop_
_atom_site_label
_atom_site_type_symbol
_atom_site_fract_x
_atom_site_fract_y
_atom_site_fract_z
_atom_site_U_iso_or_equiv
_atom_site_adp_type
_atom_site_occupancy
_atom_site_site_symmetry_order
_atom_site_calc_flag
_atom_site_refinement_flags_posn
_atom_site_refinement_flags_adp
_atom_site_refinement_flags_occupancy
_atom_site_disorder_assembly
_atom_site_disorder_group
N1A N 0.0231(6) 0.307(2) 0.4037(5) 0.095(4) Uani 0.686(9) 1 d D . P A 1
C1A C 0.0552(6) 0.263(2) 0.4552(5) 0.056(3) Uani 0.686(9) 1 d D . P A 1
N1B N 0.0572(14) 0.530(5) 0.4259(11) 0.095(4) Uani 0.314(9) 1 d D . P A 2
C1B C 0.0726(15) 0.377(4) 0.4641(11) 0.056(3) Uani 0.314(9) 1 d D . P A 2
C2S C 0.0934(4) 0.2132(16) 0.5199(5) 0.084(3) Uani 1 1 d D . . . .
H21A H 0.1330 0.3286 0.5296 0.126 Uiso 0.686(9) 1 calc R U P A 1
H22A H 0.1155 0.0573 0.5178 0.126 Uiso 0.686(9) 1 calc R U P A 1
H23A H 0.0588 0.2181 0.5580 0.126 Uiso 0.686(9) 1 calc R U P A 1
H21B H 0.1427 0.2540 0.5419 0.126 Uiso 0.314(9) 1 calc R U P A 2
H22B H 0.0950 0.0559 0.4997 0.126 Uiso 0.314(9) 1 calc R U P A 2
H23B H 0.0567 0.2178 0.5561 0.126 Uiso 0.314(9) 1 calc R U P A 2
C3 C 0.3243(2) 0.2820(8) 0.5058(3) 0.0283(10) Uani 1 1 d . . . . .
C4 C 0.3747(2) 0.3817(9) 0.4528(2) 0.0282(10) Uani 1 1 d . . . . .
H4 H 0.4134 0.2633 0.4425 0.034 Uiso 1 1 calc R U . . .
C5 C 0.4119(2) 0.5850(8) 0.4905(2) 0.0249(10) Uani 1 1 d . . . . .
C11 C 0.4301(2) 0.6786(8) 0.6197(2) 0.0225(9) Uani 1 1 d . . . . .
C12 C 0.4401(3) 0.5408(8) 0.6798(2) 0.0277(10) Uani 1 1 d . . . . .
H12 H 0.4167 0.3928 0.6818 0.033 Uiso 1 1 calc R U . . .
C13 C 0.4855(3) 0.6235(10) 0.7376(3) 0.0352(12) Uani 1 1 d . . . . .
H13 H 0.4922 0.5322 0.7798 0.042 Uiso 1 1 calc R U . . .
C14 C 0.5205(3) 0.8356(10) 0.7343(3) 0.0353(12) Uani 1 1 d . . . . .
H14 H 0.5521 0.8889 0.7735 0.042 Uiso 1 1 calc R U . . .
C15 C 0.5097(3) 0.9721(8) 0.6734(2) 0.0284(10) Uani 1 1 d . . . . .
H15 H 0.5341 1.1186 0.6714 0.034 Uiso 1 1 calc R U . . .
C16 C 0.4636(2) 0.8975(8) 0.6153(3) 0.0273(10) Uani 1 1 d . . . . .
H16 H 0.4552 0.9922 0.5741 0.033 Uiso 1 1 calc R U . . .
C21 C 0.2756(3) 0.4506(8) 0.6128(3) 0.0279(10) Uani 1 1 d . . . . .
C22 C 0.2559(3) 0.2775(9) 0.6595(3) 0.0353(12) Uani 1 1 d . . . . .
H22 H 0.2841 0.1377 0.6643 0.042 Uiso 1 1 calc R U . . .
C23 C 0.1937(3) 0.3123(10) 0.6996(3) 0.0439(14) Uani 1 1 d . . . . .
H23 H 0.1796 0.1965 0.7323 0.053 Uiso 1 1 calc R U . . .
C24 C 0.1530(3) 0.5159(11) 0.6914(4) 0.0539(18) Uani 1 1 d . . . . .
H24 H 0.1100 0.5382 0.7174 0.065 Uiso 1 1 calc R U . . .
C25 C 0.1745(3) 0.6875(10) 0.6452(3) 0.0476(15) Uani 1 1 d . . . . .
H25 H 0.1466 0.8280 0.6405 0.057 Uiso 1 1 calc R U . . .
C26 C 0.2366(3) 0.6572(9) 0.6056(3) 0.0364(12) Uani 1 1 d . . . . .
H26 H 0.2516 0.7759 0.5743 0.044 Uiso 1 1 calc R U . . .
C41 C 0.3318(3) 0.4520(9) 0.3827(3) 0.0343(12) Uani 1 1 d . . . . .
H411 H 0.3671 0.5203 0.3502 0.041 Uiso 1 1 calc R U . . .
H412 H 0.3097 0.3110 0.3594 0.041 Uiso 1 1 calc R U . . .
C42 C 0.2702(3) 0.6274(10) 0.3941(3) 0.0411(13) Uani 1 1 d . . . . .
H421 H 0.2318 0.5508 0.4213 0.049 Uiso 1 1 calc R U . . .
H422 H 0.2916 0.7573 0.4235 0.049 Uiso 1 1 calc R U . . .
C43 C 0.2329(4) 0.7271(12) 0.3264(3) 0.0573(18) Uani 1 1 d . . . . .
H431 H 0.2085 0.5993 0.2981 0.069 Uiso 1 1 calc R U . . .
H432 H 0.2713 0.7969 0.2976 0.069 Uiso 1 1 calc R U . . .
C44 C 0.1743(4) 0.9137(12) 0.3409(4) 0.071(2) Uani 1 1 d . . . . .
H441 H 0.1962 1.0283 0.3749 0.107 Uiso 1 1 calc R U . . .
H442 H 0.1313 0.8395 0.3610 0.107 Uiso 1 1 calc R U . . .
H443 H 0.1582 0.9920 0.2962 0.107 Uiso 1 1 calc R U . . .
N1 N 0.3862(2) 0.5958(7) 0.55878(19) 0.0243(8) Uani 1 1 d . . . . .
N2 N 0.3372(2) 0.4061(7) 0.5696(2) 0.0255(9) Uani 1 1 d . . . . .
O3 O 0.27815(19) 0.1296(6) 0.49774(19) 0.0353(9) Uani 1 1 d . . . . .
O5 O 0.45822(18) 0.7149(6) 0.46829(16) 0.0323(8) Uani 1 1 d . . . . .

loop_
_atom_site_aniso_label
_atom_site_aniso_U_11
_atom_site_aniso_U_22
_atom_site_aniso_U_33
_atom_site_aniso_U_23
_atom_site_aniso_U_13
_atom_site_aniso_U_12
N1A 0.082(7) 0.138(10) 0.063(6) 0.000(6) 0.000(5) 0.035(7)
C1A 0.055(6) 0.060(7) 0.050(5) -0.014(5) -0.008(4) 0.000(5)
N1B 0.082(7) 0.138(10) 0.063(6) 0.000(6) 0.000(5) 0.035(7)
C1B 0.055(6) 0.060(7) 0.050(5) -0.014(5) -0.008(4) 0.000(5)
C2S 0.039(4) 0.083(6) 0.126(7) 0.010(6) -0.009(4) -0.005(4)
C3 0.021(2) 0.023(2) 0.041(3) -0.003(2) -0.0005(19) 0.0006(18)
C4 0.022(2) 0.029(2) 0.034(2) -0.002(2) 0.0019(18) -0.0003(19)
C5 0.020(2) 0.032(2) 0.022(2) 0.0003(19) 0.0011(16) 0.0013(19)
C11 0.023(2) 0.022(2) 0.023(2) -0.0010(17) 0.0033(16) 0.0013(17)
C12 0.030(2) 0.025(2) 0.029(2) 0.0040(19) 0.0057(18) 0.0032(19)
C13 0.038(3) 0.042(3) 0.026(2) 0.011(2) 0.005(2) 0.009(2)
C14 0.029(2) 0.048(3) 0.028(2) -0.017(2) -0.0026(19) 0.010(2)
C15 0.025(2) 0.025(2) 0.035(2) -0.009(2) 0.0012(19) 0.0002(19)
C16 0.026(2) 0.025(2) 0.032(2) -0.0013(19) 0.0049(18) 0.0031(19)
C21 0.027(2) 0.024(2) 0.034(2) -0.006(2) 0.0132(19) -0.0037(19)
C22 0.040(3) 0.026(2) 0.041(3) 0.003(2) 0.014(2) -0.005(2)
C23 0.047(3) 0.035(3) 0.053(3) -0.003(3) 0.028(3) -0.014(3)
C24 0.047(3) 0.041(3) 0.078(4) -0.016(3) 0.035(3) -0.014(3)
C25 0.044(3) 0.033(3) 0.069(4) -0.015(3) 0.026(3) -0.003(2)
C26 0.035(3) 0.027(3) 0.048(3) -0.002(2) 0.014(2) -0.012(2)
C41 0.035(3) 0.033(3) 0.034(3) -0.012(2) -0.007(2) -0.003(2)
C42 0.044(3) 0.035(3) 0.043(3) -0.011(2) -0.013(2) 0.005(2)
C43 0.059(4) 0.053(4) 0.056(4) -0.015(3) -0.028(3) 0.008(3)
C44 0.061(4) 0.050(4) 0.095(6) -0.017(4) -0.047(4) 0.014(3)
N1 0.0248(18) 0.0241(19) 0.0246(18) -0.0001(16) 0.0055(15) -0.0063(15)
N2 0.0260(19) 0.0217(19) 0.030(2) -0.0052(16) 0.0107(15) -0.0058(16)
O3 0.0367(19) 0.0261(18) 0.043(2) -0.0085(16) 0.0050(15) -0.0070(15)
O5 0.0312(18) 0.042(2) 0.0240(16) 0.0043(15) 0.0050(13) -0.0127(16)

loop_
_atom_type_symbol
_atom_type_description
_atom_type_scat_dispersion_real
_atom_type_scat_dispersion_imag
_atom_type_scat_source
C C 0.0033 0.0016 'International Tables Vol C Tables 4.2.6.8 and 6.1.1.4'
H H 0.0000 0.0000 'International Tables Vol C Tables 4.2.6.8 and 6.1.1.4'
N N 0.0061 0.0033 'International Tables Vol C Tables 4.2.6.8 and 6.1.1.4'
O O 0.0106 0.0060 'International Tables Vol C Tables 4.2.6.8 and 6.1.1.4'

loop_
_geom_angle_atom_site_label_1
_geom_angle_atom_site_label_2
_geom_angle_atom_site_label_3
_geom_angle
_geom_angle_site_symmetry_1
_geom_angle_site_symmetry_3
_geom_angle_publ_flag
N1A C1A C2S 178.4(13) . . ?
N1B C1B C2S 171(3) . . ?
C1A C2S H21A 109.5 . . ?
C1A C2S H22A 109.5 . . ?
H21A C2S H22A 109.5 . . ?
C1A C2S H23A 109.5 . . ?
H21A C2S H23A 109.5 . . ?
H22A C2S H23A 109.5 . . ?
C1B C2S H21B 109.5 . . ?
C1B C2S H22B 109.5 . . ?
H21B C2S H22B 109.5 . . ?
C1B C2S H23B 109.5 . . ?
H21B C2S H23B 109.5 . . ?
H22B C2S H23B 109.5 . . ?
O3 C3 N2 123.2(4) . . ?
O3 C3 C4 129.2(5) . . ?
N2 C3 C4 107.5(4) . . ?
C5 C4 C3 104.6(4) . . ?
C5 C4 C41 112.5(4) . . ?
C3 C4 C41 112.2(4) . . ?
C5 C4 H4 109.1 . . ?
C3 C4 H4 109.1 . . ?
C41 C4 H4 109.1 . . ?
O5 C5 N1 124.6(4) . . ?
O5 C5 C4 127.6(4) . . ?
N1 C5 C4 107.8(4) . . ?
C12 C11 C16 122.0(4) . . ?
C12 C11 N1 120.0(4) . . ?
C16 C11 N1 118.0(4) . . ?
C11 C12 C13 118.6(4) . . ?
C11 C12 H12 120.7 . . ?
C13 C12 H12 120.7 . . ?
C14 C13 C12 120.7(5) . . ?
C14 C13 H13 119.7 . . ?
C12 C13 H13 119.7 . . ?
C13 C14 C15 119.9(5) . . ?
C13 C14 H14 120.0 . . ?
C15 C14 H14 120.0 . . ?
C14 C15 C16 121.0(5) . . ?
C14 C15 H15 119.5 . . ?
C16 C15 H15 119.5 . . ?
C15 C16 C11 117.8(4) . . ?
C15 C16 H16 121.1 . . ?
C11 C16 H16 121.1 . . ?
C26 C21 C22 121.9(4) . . ?
C26 C21 N2 120.2(4) . . ?
C22 C21 N2 117.9(4) . . ?
C21 C22 C23 118.9(5) . . ?
C21 C22 H22 120.5 . . ?
C23 C22 H22 120.5 . . ?
C24 C23 C22 119.6(5) . . ?
C24 C23 H23 120.2 . . ?
C22 C23 H23 120.2 . . ?
C23 C24 C25 120.2(5) . . ?
C23 C24 H24 119.9 . . ?
C25 C24 H24 119.9 . . ?
C24 C25 C26 120.9(6) . . ?
C24 C25 H25 119.5 . . ?
C26 C25 H25 119.5 . . ?
C21 C26 C25 118.4(5) . . ?
C21 C26 H26 120.8 . . ?
C25 C26 H26 120.8 . . ?
C42 C41 C4 112.4(4) . . ?
C42 C41 H411 109.1 . . ?
C4 C41 H411 109.1 . . ?
C42 C41 H412 109.1 . . ?
C4 C41 H412 109.1 . . ?
H411 C41 H412 107.9 . . ?
C43 C42 C41 114.7(5) . . ?
C43 C42 H421 108.6 . . ?
C41 C42 H421 108.6 . . ?
C43 C42 H422 108.6 . . ?
C41 C42 H422 108.6 . . ?
H421 C42 H422 107.6 . . ?
C42 C43 C44 112.6(5) . . ?
C42 C43 H431 109.1 . . ?
C44 C43 H431 109.1 . . ?
C42 C43 H432 109.1 . . ?
C44 C43 H432 109.1 . . ?
H431 C43 H432 107.8 . . ?
C43 C44 H441 109.5 . . ?
C43 C44 H442 109.5 . . ?
H441 C44 H442 109.5 . . ?
C43 C44 H443 109.5 . . ?
H441 C44 H443 109.5 . . ?
H442 C44 H443 109.5 . . ?
C5 N1 N2 110.1(3) . . ?
C5 N1 C11 123.6(4) . . ?
N2 N1 C11 117.0(3) . . ?
C3 N2 N1 109.6(3) . . ?
C3 N2 C21 118.9(4) . . ?
N1 N2 C21 116.9(3) . . ?

loop_
_geom_bond_atom_site_label_1
_geom_bond_atom_site_label_2
_geom_bond_distance
_geom_bond_site_symmetry_2
_geom_bond_publ_flag
N1A C1A 1.121(11) . ?
C1A C2S 1.385(11) . ?
N1B C1B 1.155(18) . ?
C1B C2S 1.438(17) . ?
C2S H21A 0.9800 . ?
C2S H22A 0.9800 . ?
C2S H23A 0.9800 . ?
C2S H21B 0.9800 . ?
C2S H22B 0.9800 . ?
C2S H23B 0.9800 . ?
C3 O3 1.208(5) . ?
C3 N2 1.399(6) . ?
C3 C4 1.504(6) . ?
C4 C5 1.497(6) . ?
C4 C41 1.535(7) . ?
C4 H4 1.0000 . ?
C5 O5 1.213(5) . ?
C5 N1 1.394(5) . ?
C11 C12 1.380(6) . ?
C11 C16 1.398(6) . ?
C11 N1 1.426(5) . ?
C12 C13 1.397(7) . ?
C12 H12 0.9500 . ?
C13 C14 1.373(8) . ?
C13 H13 0.9500 . ?
C14 C15 1.388(7) . ?
C14 H14 0.9500 . ?
C15 C16 1.392(6) . ?
C15 H15 0.9500 . ?
C16 H16 0.9500 . ?
C21 C26 1.379(7) . ?
C21 C22 1.387(7) . ?
C21 N2 1.441(5) . ?
C22 C23 1.406(7) . ?
C22 H22 0.9500 . ?
C23 C24 1.381(9) . ?
C23 H23 0.9500 . ?
C24 C25 1.384(8) . ?
C24 H24 0.9500 . ?
C25 C26 1.394(7) . ?
C25 H25 0.9500 . ?
C26 H26 0.9500 . ?
C41 C42 1.522(7) . ?
C41 H411 0.9900 . ?
C41 H412 0.9900 . ?
C42 C43 1.509(8) . ?
C42 H421 0.9900 . ?
C42 H422 0.9900 . ?
C43 C44 1.539(9) . ?
C43 H431 0.9900 . ?
C43 H432 0.9900 . ?
C44 H441 0.9800 . ?
C44 H442 0.9800 . ?
C44 H443 0.9800 . ?
N1 N2 1.423(5) . ?

loop_
_geom_torsion_atom_site_label_1
_geom_torsion_atom_site_label_2
_geom_torsion_atom_site_label_3
_geom_torsion_atom_site_label_4
_geom_torsion
_geom_torsion_site_symmetry_1
_geom_torsion_site_symmetry_2
_geom_torsion_site_symmetry_3
_geom_torsion_site_symmetry_4
_geom_torsion_publ_flag
O3 C3 C4 C5 172.7(5) . . . . ?
N2 C3 C4 C5 -4.8(5) . . . . ?
O3 C3 C4 C41 50.4(7) . . . . ?
N2 C3 C4 C41 -127.0(4) . . . . ?
C3 C4 C5 O5 178.6(5) . . . . ?
C41 C4 C5 O5 -59.3(6) . . . . ?
C3 C4 C5 N1 1.3(5) . . . . ?
C41 C4 C5 N1 123.4(4) . . . . ?
C16 C11 C12 C13 -0.3(7) . . . . ?
N1 C11 C12 C13 177.8(4) . . . . ?
C11 C12 C13 C14 -1.2(7) . . . . ?
C12 C13 C14 C15 1.3(7) . . . . ?
C13 C14 C15 C16 0.0(7) . . . . ?
C14 C15 C16 C11 -1.4(6) . . . . ?
C12 C11 C16 C15 1.5(6) . . . . ?
N1 C11 C16 C15 -176.6(4) . . . . ?
C26 C21 C22 C23 1.2(8) . . . . ?
N2 C21 C22 C23 -176.9(5) . . . . ?
C21 C22 C23 C24 0.6(8) . . . . ?
C22 C23 C24 C25 -1.7(10) . . . . ?
C23 C24 C25 C26 1.1(10) . . . . ?
C22 C21 C26 C25 -1.9(8) . . . . ?
N2 C21 C26 C25 176.2(5) . . . . ?
C24 C25 C26 C21 0.7(9) . . . . ?
C5 C4 C41 C42 -60.4(5) . . . . ?
C3 C4 C41 C42 57.3(6) . . . . ?
C4 C41 C42 C43 172.2(5) . . . . ?
C41 C42 C43 C44 -176.7(5) . . . . ?
O5 C5 N1 N2 -174.8(4) . . . . ?
C4 C5 N1 N2 2.7(5) . . . . ?
O5 C5 N1 C11 -29.2(7) . . . . ?
C4 C5 N1 C11 148.2(4) . . . . ?
C12 C11 N1 C5 -125.4(5) . . . . ?
C16 C11 N1 C5 52.7(6) . . . . ?
C12 C11 N1 N2 18.0(6) . . . . ?
C16 C11 N1 N2 -163.9(4) . . . . ?
O3 C3 N2 N1 -171.0(4) . . . . ?
C4 C3 N2 N1 6.6(5) . . . . ?
O3 C3 N2 C21 -32.9(7) . . . . ?
C4 C3 N2 C21 144.7(4) . . . . ?
C5 N1 N2 C3 -5.9(5) . . . . ?
C11 N1 N2 C3 -154.0(4) . . . . ?
C5 N1 N2 C21 -145.0(4) . . . . ?
C11 N1 N2 C21 66.9(5) . . . . ?
C26 C21 N2 C3 -94.3(6) . . . . ?
C22 C21 N2 C3 83.8(6) . . . . ?
C26 C21 N2 N1 40.9(6) . . . . ?
C22 C21 N2 N1 -141.0(4) . . . . ?
